data_4069307
loop_
_publ_author_name
'Evans, William J.'
'Walensky, Justin R.'
'Ziller, Joseph W.'
'Rheingold, Arnold L.'

_publ_section_title
;
 Insertion of Carbodiimides and Organic Azides into Actinide&#x2212;Carbon
 Bonds
;
_journal_issue 12
_journal_name_full Organometallics
_journal_page_first 3350
_journal_paper_doi 10.1021/om900135e
_journal_volume 28
_journal_year 2009
_chemical_formula_sum 'C29 H50 N2 Th'
_chemical_formula_weight 658.75
_chemical_name_systematic
; 
 ? 
;
_space_group_IT_number 61
_symmetry_cell_setting orthorhombic
_symmetry_space_group_name_Hall '-P 2ac 2ab'
_symmetry_space_group_name_H-M 'P b c a'
_atom_sites_solution_hydrogens geom
_atom_sites_solution_primary direct
_atom_sites_solution_secondary difmap
_audit_creation_method SHELXTL
_cell_angle_alpha 90.00
_cell_angle_beta 90.00
_cell_angle_gamma 90.00
_cell_formula_units_Z 8
_cell_length_a 18.2607(14)
_cell_length_b 16.5765(12)
_cell_length_c 18.3346(14)
_cell_measurement_reflns_used 9965
_cell_measurement_temperature 103(2)
_cell_measurement_theta_max 31.36
_cell_measurement_theta_min 4.20
_cell_volume 5549.9(7)
_computing_cell_refinement 'Bruker SMART APEX2/SAINT'
_computing_data_collection 'Bruker SMART APEX2'
_computing_data_reduction 'Bruker SAINT'
_computing_molecular_graphics 'Bruker SHELXTL'
_computing_publication_material 'Bruker SHELXTL'
_computing_structure_refinement 'Bruker SHELXTL'
_computing_structure_solution 'Bruker SHELXTL'
_diffrn_ambient_temperature 103(2)
_diffrn_measured_fraction_theta_full 0.996
_diffrn_measured_fraction_theta_max 0.996
_diffrn_measurement_device_type 'Bruker SMART APEX II CCD'
_diffrn_measurement_method 'phi and omega'
_diffrn_radiation_monochromator graphite
_diffrn_radiation_source 'fine-focus sealed tube'
_diffrn_radiation_type MoK\a
_diffrn_radiation_wavelength 0.71073
_diffrn_reflns_av_R_equivalents 0.0399
_diffrn_reflns_av_sigmaI/netI 0.0216
_diffrn_reflns_limit_h_max 25
_diffrn_reflns_limit_h_min -25
_diffrn_reflns_limit_k_max 23
_diffrn_reflns_limit_k_min -23
_diffrn_reflns_limit_l_max 26
_diffrn_reflns_limit_l_min -26
_diffrn_reflns_number 74322
_diffrn_reflns_theta_full 30.51
_diffrn_reflns_theta_max 30.51
_diffrn_reflns_theta_min 4.14
_diffrn_standards_decay_% '< 1.0'
_exptl_absorpt_coefficient_mu 5.392
_exptl_absorpt_correction_T_max 0.7743
_exptl_absorpt_correction_T_min 0.3346
_exptl_absorpt_correction_type multi-scan
_exptl_absorpt_process_details 'Bruker SADABS'
_exptl_crystal_colour colorless
_exptl_crystal_density_diffrn 1.577
_exptl_crystal_density_meas 0
_exptl_crystal_density_method 'not measured'
_exptl_crystal_description plate
_exptl_crystal_F_000 2624
_exptl_crystal_size_max 0.26
_exptl_crystal_size_mid 0.19
_exptl_crystal_size_min 0.05
_refine_diff_density_max 1.002
_refine_diff_density_min -0.786
_refine_diff_density_rms 0.114
_refine_ls_extinction_method none
_refine_ls_goodness_of_fit_ref 1.064
_refine_ls_hydrogen_treatment constr
_refine_ls_matrix_type full
_refine_ls_number_parameters 305
_refine_ls_number_reflns 8428
_refine_ls_number_restraints 0
_refine_ls_restrained_S_all 1.064
_refine_ls_R_factor_all 0.0356
_refine_ls_R_factor_gt 0.0195
_refine_ls_shift/su_max 0.006
_refine_ls_shift/su_mean 0.000
_refine_ls_structure_factor_coef Fsqd
_refine_ls_weighting_details 'calc w=1/[\s^2^(Fo^2^)+(0.0178P)^2^+7.2659P] where P=(Fo^2^+2Fc^2^)/3'
_refine_ls_weighting_scheme calc
_refine_ls_wR_factor_gt 0.0408
_refine_ls_wR_factor_ref 0.0469
_reflns_number_gt 6504
_reflns_number_total 8428
_reflns_threshold_expression >2sigma(I)
_cod_data_source_file om900135e_si_002.cif
_cod_data_source_block (C5Me5)2[(iPr)NC(Me)N(iPr)ThMe,_1.
_cod_depositor_comments
;
The following automatic conversions were performed:

'_symmetry_cell_setting' value 'Orthorhombic' changed to
'orthorhombic' according to
/home/saulius/struct/CIF-dictionaries/cif_core.dic dictionary named
'cif_core.dic' version 2.4.2 from 2011-04-26.

Automatic conversion script
Id: cif_fix_values 1715 2011-07-08 13:25:40Z adriana 
;
_cod_original_sg_symbol_H-M Pbca
_cod_database_code 4069307

loop_
_symmetry_equiv_pos_as_xyz
'x, y, z'
'-x+1/2, -y, z+1/2'
'-x, y+1/2, -z+1/2'
'x+1/2, -y+1/2, -z'
'-x, -y, -z'
'x-1/2, y, -z-1/2'
'x, -y-1/2, z-1/2'
'-x-1/2, y-1/2, z'

loop_
_atom_site_label
_atom_site_type_symbol
_atom_site_fract_x
_atom_site_fract_y
_atom_site_fract_z
_atom_site_U_iso_or_equiv
_atom_site_adp_type
_atom_site_occupancy
_atom_site_symmetry_multiplicity
_atom_site_calc_flag
_atom_site_refinement_flags
Th1 Th 0.157734(4) 0.864589(4) 0.332622(4) 0.00856(3) Uani 1 1 d .
N1 N 0.12577(11) 0.73759(12) 0.39994(11) 0.0133(4) Uani 1 1 d .
N2 N 0.23481(11) 0.79355(12) 0.42642(11) 0.0137(4) Uani 1 1 d .
C1 C 0.03324(13) 0.92111(14) 0.41353(13) 0.0144(4) Uani 1 1 d .
C2 C 0.03142(13) 0.96398(14) 0.34670(13) 0.0152(5) Uani 1 1 d .
C3 C 0.09224(13) 1.01801(14) 0.34636(13) 0.0133(4) Uani 1 1 d .
C4 C 0.13058(13) 1.00889(14) 0.41321(13) 0.0133(4) Uani 1 1 d .
C5 C 0.09457(13) 0.94811(14) 0.45455(13) 0.0135(4) Uani 1 1 d .
C6 C -0.02753(15) 0.87148(16) 0.44578(15) 0.0219(5) Uani 1 1 d .
H6A H -0.0524 0.9027 0.4838 0.033 Uiso 1 1 calc R
H6B H -0.0071 0.8221 0.4671 0.033 Uiso 1 1 calc R
H6C H -0.0626 0.8572 0.4075 0.033 Uiso 1 1 calc R
C7 C -0.03070(14) 0.96230(17) 0.29286(15) 0.0223(5) Uani 1 1 d .
H7A H -0.0753 0.9824 0.3163 0.034 Uiso 1 1 calc R
H7B H -0.0386 0.9068 0.2762 0.034 Uiso 1 1 calc R
H7C H -0.0186 0.9966 0.2510 0.034 Uiso 1 1 calc R
C8 C 0.10925(14) 1.08134(15) 0.28996(14) 0.0182(5) Uani 1 1 d .
H8A H 0.1058 1.1350 0.3122 0.027 Uiso 1 1 calc R
H8B H 0.0741 1.0772 0.2497 0.027 Uiso 1 1 calc R
H8C H 0.1590 1.0730 0.2713 0.027 Uiso 1 1 calc R
C9 C 0.18999(14) 1.06397(15) 0.44031(14) 0.0171(5) Uani 1 1 d .
H9A H 0.1680 1.1091 0.4670 0.026 Uiso 1 1 calc R
H9B H 0.2180 1.0848 0.3988 0.026 Uiso 1 1 calc R
H9C H 0.2227 1.0340 0.4728 0.026 Uiso 1 1 calc R
C10 C 0.10799(15) 0.92550(16) 0.53260(14) 0.0197(5) Uani 1 1 d .
H10A H 0.0661 0.9423 0.5624 0.029 Uiso 1 1 calc R
H10B H 0.1524 0.9525 0.5501 0.029 Uiso 1 1 calc R
H10C H 0.1142 0.8669 0.5363 0.029 Uiso 1 1 calc R
C11 C 0.16988(13) 0.75170(14) 0.21598(12) 0.0120(4) Uani 1 1 d .
C12 C 0.10619(13) 0.79585(15) 0.19691(13) 0.0136(4) Uani 1 1 d .
C13 C 0.12773(14) 0.87553(14) 0.17798(12) 0.0140(5) Uani 1 1 d .
C14 C 0.20502(14) 0.88071(14) 0.18444(12) 0.0132(5) Uani 1 1 d .
C15 C 0.23120(13) 0.80416(14) 0.20831(12) 0.0123(4) Uani 1 1 d .
C16 C 0.17632(14) 0.66336(15) 0.23256(14) 0.0181(5) Uani 1 1 d .
H16A H 0.2038 0.6366 0.1935 0.027 Uiso 1 1 calc R
H16B H 0.1273 0.6396 0.2360 0.027 Uiso 1 1 calc R
H16C H 0.2021 0.6561 0.2790 0.027 Uiso 1 1 calc R
C17 C 0.03134(14) 0.76142(17) 0.18102(14) 0.0202(5) Uani 1 1 d .
H17A H 0.0189 0.7710 0.1297 0.030 Uiso 1 1 calc R
H17B H -0.0051 0.7877 0.2123 0.030 Uiso 1 1 calc R
H17C H 0.0315 0.7033 0.1907 0.030 Uiso 1 1 calc R
C18 C 0.08005(16) 0.93636(17) 0.13973(14) 0.0214(5) Uani 1 1 d .
H18A H 0.0881 0.9329 0.0870 0.032 Uiso 1 1 calc R
H18B H 0.0925 0.9907 0.1568 0.032 Uiso 1 1 calc R
H18C H 0.0285 0.9251 0.1505 0.032 Uiso 1 1 calc R
C19 C 0.25035(16) 0.94982(15) 0.15675(14) 0.0209(5) Uani 1 1 d .
H19A H 0.2589 0.9431 0.1043 0.031 Uiso 1 1 calc R
H19B H 0.2974 0.9508 0.1825 0.031 Uiso 1 1 calc R
H19C H 0.2243 1.0006 0.1654 0.031 Uiso 1 1 calc R
C20 C 0.30979(13) 0.77907(16) 0.21544(15) 0.0186(5) Uani 1 1 d .
H20A H 0.3212 0.7385 0.1782 0.028 Uiso 1 1 calc R
H20B H 0.3180 0.7561 0.2640 0.028 Uiso 1 1 calc R
H20C H 0.3415 0.8262 0.2088 0.028 Uiso 1 1 calc R
C21 C 0.18027(13) 0.74540(15) 0.44834(13) 0.0134(4) Uani 1 1 d .
C22 C 0.17835(15) 0.70730(16) 0.52284(13) 0.0181(5) Uani 1 1 d .
H22A H 0.2088 0.6586 0.5229 0.027 Uiso 1 1 calc R
H22B H 0.1278 0.6929 0.5352 0.027 Uiso 1 1 calc R
H22C H 0.1972 0.7456 0.5590 0.027 Uiso 1 1 calc R
C23 C 0.06336(14) 0.68366(15) 0.41520(13) 0.0155(5) Uani 1 1 d .
H23A H 0.0421 0.6978 0.4638 0.019 Uiso 1 1 calc R
C24 C 0.08559(15) 0.59460(16) 0.41547(15) 0.0219(5) Uani 1 1 d .
H24A H 0.1219 0.5853 0.4540 0.033 Uiso 1 1 calc R
H24B H 0.1068 0.5804 0.3681 0.033 Uiso 1 1 calc R
H24C H 0.0423 0.5611 0.4245 0.033 Uiso 1 1 calc R
C25 C 0.00536(14) 0.69601(16) 0.35680(15) 0.0200(5) Uani 1 1 d .
H25A H -0.0050 0.7537 0.3517 0.030 Uiso 1 1 calc R
H25B H -0.0395 0.6676 0.3708 0.030 Uiso 1 1 calc R
H25C H 0.0232 0.6747 0.3102 0.030 Uiso 1 1 calc R
C26 C 0.30125(13) 0.79849(15) 0.47217(13) 0.0156(5) Uani 1 1 d .
H26A H 0.3028 0.7488 0.5031 0.019 Uiso 1 1 calc R
C27 C 0.36952(14) 0.79799(17) 0.42414(15) 0.0212(5) Uani 1 1 d .
H27A H 0.3687 0.7503 0.3926 0.032 Uiso 1 1 calc R
H27B H 0.4133 0.7966 0.4550 0.032 Uiso 1 1 calc R
H27C H 0.3703 0.8468 0.3940 0.032 Uiso 1 1 calc R
C28 C 0.30168(15) 0.87119(17) 0.52367(15) 0.0227(5) Uani 1 1 d .
H28A H 0.2597 0.8678 0.5568 0.034 Uiso 1 1 calc R
H28B H 0.2985 0.9210 0.4951 0.034 Uiso 1 1 calc R
H28C H 0.3471 0.8713 0.5521 0.034 Uiso 1 1 calc R
C29 C 0.27272(12) 0.94764(14) 0.33120(14) 0.0148(4) Uani 1 1 d .
H29A H 0.2635 0.9986 0.3057 0.022 Uiso 1 1 calc R
H29B H 0.3115 0.9179 0.3059 0.022 Uiso 1 1 calc R
H29C H 0.2881 0.9588 0.3814 0.022 Uiso 1 1 calc R

loop_
_atom_site_aniso_label
_atom_site_aniso_U_11
_atom_site_aniso_U_22
_atom_site_aniso_U_33
_atom_site_aniso_U_23
_atom_site_aniso_U_13
_atom_site_aniso_U_12
Th1 0.00895(4) 0.00889(4) 0.00784(4) -0.00031(3) 0.00054(3) 0.00003(3)
N1 0.0149(9) 0.0123(9) 0.0128(9) 0.0015(7) 0.0015(8) -0.0007(8)
N2 0.0137(9) 0.0149(10) 0.0123(9) 0.0005(8) -0.0027(8) 0.0004(7)
C1 0.0138(11) 0.0115(10) 0.0179(11) -0.0024(9) 0.0048(9) 0.0002(9)
C2 0.0136(11) 0.0140(10) 0.0181(12) -0.0046(9) 0.0005(9) 0.0028(9)
C3 0.0138(10) 0.0119(10) 0.0143(11) -0.0009(8) 0.0020(8) 0.0028(8)
C4 0.0134(10) 0.0111(10) 0.0153(11) -0.0025(9) 0.0016(9) 0.0012(9)
C5 0.0161(11) 0.0120(11) 0.0124(10) -0.0023(9) 0.0037(9) 0.0013(9)
C6 0.0178(11) 0.0189(12) 0.0291(13) -0.0042(11) 0.0110(11) -0.0025(10)
C7 0.0145(12) 0.0303(14) 0.0223(13) -0.0093(11) -0.0025(10) 0.0043(11)
C8 0.0218(12) 0.0138(11) 0.0190(12) 0.0026(9) 0.0012(10) 0.0029(10)
C9 0.0179(12) 0.0145(11) 0.0189(12) -0.0069(9) 0.0011(10) -0.0023(9)
C10 0.0274(14) 0.0184(12) 0.0132(11) -0.0001(9) 0.0041(10) 0.0036(10)
C11 0.0167(11) 0.0116(10) 0.0077(10) -0.0016(8) 0.0022(8) -0.0007(9)
C12 0.0139(11) 0.0175(11) 0.0093(10) -0.0014(9) 0.0001(9) -0.0015(9)
C13 0.0171(11) 0.0152(11) 0.0096(10) 0.0003(8) -0.0010(8) 0.0033(9)
C14 0.0176(11) 0.0131(11) 0.0091(10) -0.0032(8) 0.0019(8) -0.0016(9)
C15 0.0140(11) 0.0137(11) 0.0091(10) -0.0013(8) 0.0007(8) 0.0019(8)
C16 0.0233(13) 0.0109(10) 0.0200(12) -0.0022(9) 0.0040(10) -0.0008(9)
C17 0.0161(11) 0.0281(13) 0.0165(12) -0.0032(10) -0.0024(10) -0.0042(10)
C18 0.0268(14) 0.0224(13) 0.0149(11) 0.0009(10) -0.0025(10) 0.0072(11)
C19 0.0307(14) 0.0179(12) 0.0142(12) 0.0030(9) 0.0041(10) -0.0084(11)
C20 0.0135(11) 0.0215(13) 0.0207(12) -0.0047(10) 0.0024(10) 0.0025(10)
C21 0.0182(11) 0.0127(11) 0.0092(10) -0.0001(8) 0.0034(9) 0.0041(9)
C22 0.0250(13) 0.0174(12) 0.0119(11) 0.0018(9) 0.0014(9) 0.0015(10)
C23 0.0184(12) 0.0139(11) 0.0143(11) 0.0008(9) 0.0049(9) -0.0024(9)
C24 0.0273(14) 0.0135(12) 0.0249(13) 0.0016(10) 0.0038(11) -0.0033(11)
C25 0.0169(12) 0.0206(13) 0.0225(12) -0.0034(10) 0.0022(10) -0.0046(10)
C26 0.0155(11) 0.0170(12) 0.0143(11) -0.0008(9) -0.0042(9) 0.0026(9)
C27 0.0147(11) 0.0277(14) 0.0211(13) -0.0014(11) -0.0028(10) 0.0032(10)
C28 0.0229(13) 0.0251(14) 0.0202(12) -0.0040(11) -0.0037(10) 0.0017(11)
C29 0.0135(10) 0.0162(11) 0.0148(10) -0.0010(10) 0.0009(9) -0.0021(8)

loop_
_atom_type_symbol
_atom_type_description
_atom_type_scat_dispersion_real
_atom_type_scat_dispersion_imag
_atom_type_scat_source
C C 0.0033 0.0016 'International Tables Vol C Tables 4.2.6.8 and 6.1.1.4'
H H 0.0000 0.0000 'International Tables Vol C Tables 4.2.6.8 and 6.1.1.4'
N N 0.0061 0.0033 'International Tables Vol C Tables 4.2.6.8 and 6.1.1.4'
Th Th -7.2400 8.8979 'International Tables Vol C Tables 4.2.6.8 and 6.1.1.4'

loop_
_geom_angle_atom_site_label_1
_geom_angle_atom_site_label_2
_geom_angle_atom_site_label_3
_geom_angle
Cnt1 Th1 N1 103.1
Cnt1 Th1 N2 110.0
Cnt1 Th1 C29 96.2
Cnt2 Th1 N1 105.0
Cnt2 Th1 N2 119.1
Cnt2 Th1 C29 94.6
Cnt1 Th1 Cnt2 130.8
N1 Th1 C29 131.27(7)
N1 Th1 N2 53.20(7)
C29 Th1 N2 78.22(7)
N1 Th1 C3 127.86(7)
C29 Th1 C3 82.02(7)
N2 Th1 C3 126.74(7)
N1 Th1 C15 102.10(7)
C29 Th1 C15 77.83(7)
N2 Th1 C15 96.88(7)
C3 Th1 C15 126.32(7)
N1 Th1 C2 104.63(7)
C29 Th1 C2 111.18(8)
N2 Th1 C2 131.49(7)
C3 Th1 C2 29.16(7)
C15 Th1 C2 131.49(7)
N1 Th1 C11 80.58(7)
C29 Th1 C11 106.69(7)
N2 Th1 C11 99.33(7)
C3 Th1 C11 133.77(7)
C15 Th1 C11 29.06(6)
C2 Th1 C11 120.74(7)
N1 Th1 C4 114.08(7)
C29 Th1 C4 72.01(7)
N2 Th1 C4 97.79(7)
C3 Th1 C4 28.96(7)
C15 Th1 C4 142.78(7)
C2 Th1 C4 47.73(7)
C11 Th1 C4 162.16(7)
N1 Th1 C14 127.96(7)
C29 Th1 C14 71.75(7)
N2 Th1 C14 121.59(7)
C3 Th1 C14 97.38(7)
C15 Th1 C14 28.99(7)
C2 Th1 C14 106.04(7)
C11 Th1 C14 47.61(7)
C4 Th1 C14 117.73(7)
N1 Th1 C5 85.88(7)
C29 Th1 C5 94.57(7)
N2 Th1 C5 85.31(7)
C3 Th1 C5 47.60(7)
C15 Th1 C5 171.42(7)
C2 Th1 C5 47.53(7)
C11 Th1 C5 158.74(7)
C4 Th1 C5 28.75(7)
C14 Th1 C5 144.58(7)
N1 Th1 C1 80.53(7)
C29 Th1 C1 119.24(7)
N2 Th1 C1 104.04(7)
C3 Th1 C1 47.49(7)
C15 Th1 C1 155.15(7)
C2 Th1 C1 28.69(7)
C11 Th1 C1 131.56(7)
C4 Th1 C1 47.30(7)
C14 Th1 C1 134.30(7)
C5 Th1 C1 28.66(7)
N1 Th1 C13 119.38(7)
C29 Th1 C13 96.54(8)
N2 Th1 C13 143.65(7)
C3 Th1 C13 87.18(7)
C15 Th1 C13 47.34(7)
C2 Th1 C13 84.21(7)
C11 Th1 C13 47.21(7)
C4 Th1 C13 114.95(7)
C14 Th1 C13 28.53(7)
C5 Th1 C13 131.04(7)
C1 Th1 C13 109.62(7)
N1 Th1 C12 90.97(7)
C29 Th1 C12 118.62(7)
N2 Th1 C12 125.84(7)
C3 Th1 C12 107.08(7)
C15 Th1 C12 47.30(7)
C2 Th1 C12 92.42(7)
C11 Th1 C12 28.57(7)
C4 Th1 C12 135.92(7)
C14 Th1 C12 47.08(7)
C5 Th1 C12 136.77(7)
C1 Th1 C12 108.37(7)
C13 Th1 C12 28.43(7)
N1 Th1 C21 27.15(7)
C29 Th1 C21 105.07(8)
N2 Th1 C21 27.12(7)
C3 Th1 C21 127.09(7)
C15 Th1 C21 106.16(7)
C2 Th1 C21 116.03(7)
C11 Th1 C21 95.14(6)
C4 Th1 C21 102.40(7)
C14 Th1 C21 135.08(7)
C5 Th1 C21 79.50(7)
C1 Th1 C21 87.54(7)
C13 Th1 C21 141.16(7)
C12 Th1 C21 113.77(7)
C21 N1 C23 120.4(2)
C21 N1 Th1 94.13(15)
C23 N1 Th1 141.40(15)
C21 N2 C26 118.3(2)
C21 N2 Th1 93.91(14)
C26 N2 Th1 145.28(16)
C2 C1 C5 108.5(2)
C2 C1 C6 126.7(2)
C5 C1 C6 123.1(2)
C2 C1 Th1 74.66(13)
C5 C1 Th1 75.66(13)
C6 C1 Th1 127.54(16)
C1 C2 C3 107.5(2)
C1 C2 C7 125.2(2)
C3 C2 C7 126.6(2)
C1 C2 Th1 76.65(14)
C3 C2 Th1 74.47(13)
C7 C2 Th1 122.75(16)
C4 C3 C2 108.3(2)
C4 C3 C8 124.4(2)
C2 C3 C8 127.0(2)
C4 C3 Th1 76.82(13)
C2 C3 Th1 76.38(13)
C8 C3 Th1 118.65(15)
C3 C4 C5 107.9(2)
C3 C4 C9 125.2(2)
C5 C4 C9 126.0(2)
C3 C4 Th1 74.22(13)
C5 C4 Th1 76.26(13)
C9 C4 Th1 123.70(16)
C1 C5 C4 107.8(2)
C1 C5 C10 123.7(2)
C4 C5 C10 127.6(2)
C1 C5 Th1 75.68(13)
C4 C5 Th1 74.98(13)
C10 C5 Th1 123.84(16)
C12 C11 C15 107.8(2)
C12 C11 C16 128.2(2)
C15 C11 C16 123.7(2)
C12 C11 Th1 77.43(13)
C15 C11 Th1 74.60(13)
C16 C11 Th1 119.67(15)
C11 C12 C13 108.2(2)
C11 C12 C17 126.5(2)
C13 C12 C17 123.7(2)
C11 C12 Th1 74.01(13)
C13 C12 Th1 75.76(13)
C17 C12 Th1 127.54(16)
C14 C13 C12 108.1(2)
C14 C13 C18 125.0(2)
C12 C13 C18 125.2(2)
C14 C13 Th1 74.56(13)
C12 C13 Th1 75.81(13)
C18 C13 Th1 127.44(16)
C13 C14 C15 107.8(2)
C13 C14 C19 124.5(2)
C15 C14 C19 126.7(2)
C13 C14 Th1 76.91(13)
C15 C14 Th1 74.13(13)
C19 C14 Th1 123.92(15)
C11 C15 C14 108.1(2)
C11 C15 C20 125.0(2)
C14 C15 C20 126.5(2)
C11 C15 Th1 76.34(13)
C14 C15 Th1 76.88(13)
C20 C15 Th1 118.80(15)
N2 C21 N1 114.3(2)
N2 C21 C22 122.7(2)
N1 C21 C22 122.9(2)
N2 C21 Th1 58.97(12)
N1 C21 Th1 58.72(12)
C22 C21 Th1 159.60(17)
N1 C23 C25 108.8(2)
N1 C23 C24 112.3(2)
C25 C23 C24 108.5(2)
N2 C26 C27 110.1(2)
N2 C26 C28 113.5(2)
C27 C26 C28 110.9(2)

loop_
_geom_bond_atom_site_label_1
_geom_bond_atom_site_label_2
_geom_bond_distance
Th1 Cnt1 2.584
Th1 Cnt2 2.598
Th1 N1 2.509(2)
Th1 C29 2.511(2)
Th1 N2 2.515(2)
Th1 C3 2.822(2)
Th1 C15 2.828(2)
Th1 C2 2.846(2)
Th1 C11 2.850(2)
Th1 C4 2.855(2)
Th1 C14 2.863(2)
Th1 C5 2.871(2)
Th1 C1 2.872(2)
Th1 C13 2.893(2)
Th1 C12 2.894(2)
Th1 C21 2.928(2)
N1 C21 1.340(3)
N1 C23 1.475(3)
N2 C21 1.338(3)
N2 C26 1.477(3)
C1 C2 1.417(3)
C1 C5 1.421(3)
C1 C6 1.502(3)
C2 C3 1.427(3)
C2 C7 1.504(3)
C3 C4 1.420(3)
C3 C8 1.506(3)
C4 C5 1.422(3)
C4 C9 1.503(3)
C5 C10 1.499(3)
C11 C12 1.418(3)
C11 C15 1.425(3)
C11 C16 1.500(3)
C12 C13 1.421(3)
C12 C17 1.510(3)
C13 C14 1.419(4)
C13 C18 1.506(3)
C14 C15 1.425(3)
C14 C19 1.502(3)
C15 C20 1.500(3)
C21 C22 1.505(3)
C23 C25 1.520(4)
C23 C24 1.531(4)
C26 C27 1.526(4)
C26 C28 1.531(4)

loop_
_geom_torsion_atom_site_label_1
_geom_torsion_atom_site_label_2
_geom_torsion_atom_site_label_3
_geom_torsion_atom_site_label_4
_geom_torsion
C29 Th1 N1 C21 17.54(18)
N2 Th1 N1 C21 12.29(13)
C3 Th1 N1 C21 -99.10(15)
C15 Th1 N1 C21 101.87(14)
C2 Th1 N1 C21 -119.00(14)
C11 Th1 N1 C21 121.52(15)
C4 Th1 N1 C21 -69.15(15)
C14 Th1 N1 C21 116.53(15)
C5 Th1 N1 C21 -74.93(15)
C1 Th1 N1 C21 -103.30(15)
C13 Th1 N1 C21 149.44(14)
C12 Th1 N1 C21 148.24(14)
C29 Th1 N1 C23 172.3(2)
N2 Th1 N1 C23 167.1(3)
C3 Th1 N1 C23 55.7(3)
C15 Th1 N1 C23 -103.4(2)
C2 Th1 N1 C23 35.8(3)
C11 Th1 N1 C23 -83.7(2)
C4 Th1 N1 C23 85.6(2)
C14 Th1 N1 C23 -88.7(2)
C5 Th1 N1 C23 79.9(2)
C1 Th1 N1 C23 51.5(2)
C13 Th1 N1 C23 -55.8(3)
C12 Th1 N1 C23 -57.0(2)
C21 Th1 N1 C23 154.8(3)
N1 Th1 N2 C21 -12.30(13)
C29 Th1 N2 C21 171.72(15)
C3 Th1 N2 C21 101.15(15)
C15 Th1 N2 C21 -112.29(14)
C2 Th1 N2 C21 63.77(17)
C11 Th1 N2 C21 -83.03(14)
C4 Th1 N2 C21 102.02(14)
C14 Th1 N2 C21 -128.53(14)
C5 Th1 N2 C21 76.06(14)
C1 Th1 N2 C21 54.19(15)
C13 Th1 N2 C21 -103.28(16)
C12 Th1 N2 C21 -71.35(16)
N1 Th1 N2 C26 -171.1(3)
C29 Th1 N2 C26 12.9(3)
C3 Th1 N2 C26 -57.7(3)
C15 Th1 N2 C26 88.9(3)
C2 Th1 N2 C26 -95.0(3)
C11 Th1 N2 C26 118.2(3)
C4 Th1 N2 C26 -56.8(3)
C14 Th1 N2 C26 72.7(3)
C5 Th1 N2 C26 -82.7(3)
C1 Th1 N2 C26 -104.6(3)
C13 Th1 N2 C26 97.9(3)
C12 Th1 N2 C26 129.8(3)
C21 Th1 N2 C26 -158.8(3)
N1 Th1 C1 C2 -146.94(15)
C29 Th1 C1 C2 80.76(16)
N2 Th1 C1 C2 164.95(14)
C3 Th1 C1 C2 37.56(13)
C15 Th1 C1 C2 -48.6(2)
C11 Th1 C1 C2 -78.63(16)
C4 Th1 C1 C2 77.27(15)
C14 Th1 C1 C2 -11.81(18)
C5 Th1 C1 C2 114.2(2)
C13 Th1 C1 C2 -29.00(15)
C12 Th1 C1 C2 -59.08(15)
C21 Th1 C1 C2 -173.33(14)
N1 Th1 C1 C5 98.82(14)
C29 Th1 C1 C5 -33.48(16)
N2 Th1 C1 C5 50.71(14)
C3 Th1 C1 C5 -76.68(15)
C15 Th1 C1 C5 -162.82(16)
C2 Th1 C1 C5 -114.2(2)
C11 Th1 C1 C5 167.12(13)
C4 Th1 C1 C5 -36.97(13)
C14 Th1 C1 C5 -126.06(14)
C13 Th1 C1 C5 -143.25(14)
C12 Th1 C1 C5 -173.32(13)
C21 Th1 C1 C5 72.43(14)
N1 Th1 C1 C6 -22.1(2)
C29 Th1 C1 C6 -154.4(2)
N2 Th1 C1 C6 -70.2(2)
C3 Th1 C1 C6 162.4(3)
C15 Th1 C1 C6 76.2(3)
C2 Th1 C1 C6 124.8(3)
C11 Th1 C1 C6 46.2(2)
C4 Th1 C1 C6 -157.9(3)
C14 Th1 C1 C6 113.0(2)
C5 Th1 C1 C6 -121.0(3)
C13 Th1 C1 C6 95.8(2)
C12 Th1 C1 C6 65.7(2)
C21 Th1 C1 C6 -48.5(2)
C5 C1 C2 C3 0.0(3)
C6 C1 C2 C3 165.6(2)
Th1 C1 C2 C3 -68.70(16)
C5 C1 C2 C7 -170.4(2)
C6 C1 C2 C7 -4.8(4)
Th1 C1 C2 C7 120.9(2)
C5 C1 C2 Th1 68.71(16)
C6 C1 C2 Th1 -125.7(2)
N1 Th1 C2 C1 33.79(15)
C29 Th1 C2 C1 -112.54(14)
N2 Th1 C2 C1 -19.65(18)
C3 Th1 C2 C1 -112.7(2)
C15 Th1 C2 C1 155.12(13)
C11 Th1 C2 C1 121.40(14)
C4 Th1 C2 C1 -75.64(15)
C14 Th1 C2 C1 171.23(13)
C5 Th1 C2 C1 -36.36(13)
C13 Th1 C2 C1 152.67(15)
C12 Th1 C2 C1 125.42(14)
C21 Th1 C2 C1 7.42(16)
N1 Th1 C2 C3 146.52(13)
C29 Th1 C2 C3 0.19(16)
N2 Th1 C2 C3 93.08(15)
C15 Th1 C2 C3 -92.15(15)
C11 Th1 C2 C3 -125.87(13)
C4 Th1 C2 C3 37.09(13)
C14 Th1 C2 C3 -76.04(14)
C5 Th1 C2 C3 76.37(15)
C1 Th1 C2 C3 112.7(2)
C13 Th1 C2 C3 -94.60(14)
C12 Th1 C2 C3 -121.85(14)
C21 Th1 C2 C3 120.15(14)
N1 Th1 C2 C7 -89.7(2)
C29 Th1 C2 C7 124.0(2)
N2 Th1 C2 C7 -143.10(19)
C3 Th1 C2 C7 123.8(3)
C15 Th1 C2 C7 31.7(2)
C11 Th1 C2 C7 -2.1(2)
C4 Th1 C2 C7 160.9(2)
C14 Th1 C2 C7 47.8(2)
C5 Th1 C2 C7 -159.8(2)
C1 Th1 C2 C7 -123.5(3)
C13 Th1 C2 C7 29.2(2)
C12 Th1 C2 C7 2.0(2)
C21 Th1 C2 C7 -116.0(2)
C1 C2 C3 C4 -0.7(3)
C7 C2 C3 C4 169.6(2)
Th1 C2 C3 C4 -70.91(16)
C1 C2 C3 C8 -174.0(2)
C7 C2 C3 C8 -3.7(4)
Th1 C2 C3 C8 115.8(2)
C1 C2 C3 Th1 70.20(16)
C7 C2 C3 Th1 -119.5(2)
N1 Th1 C3 C4 70.28(16)
C29 Th1 C3 C4 -67.00(14)
N2 Th1 C3 C4 1.78(17)
C15 Th1 C3 C4 -135.46(13)
C2 Th1 C3 C4 112.8(2)
C11 Th1 C3 C4 -172.50(13)
C14 Th1 C3 C4 -137.31(14)
C5 Th1 C3 C4 36.70(13)
C1 Th1 C3 C4 75.90(15)
C13 Th1 C3 C4 -164.01(14)
C12 Th1 C3 C4 175.42(13)
C21 Th1 C3 C4 35.88(17)
N1 Th1 C3 C2 -42.54(16)
C29 Th1 C3 C2 -179.82(15)
N2 Th1 C3 C2 -111.04(14)
C15 Th1 C3 C2 111.72(14)
C11 Th1 C3 C2 74.68(16)
C4 Th1 C3 C2 -112.8(2)
C14 Th1 C3 C2 109.87(14)
C5 Th1 C3 C2 -76.12(15)
C1 Th1 C3 C2 -36.92(13)
C13 Th1 C3 C2 83.17(14)
C12 Th1 C3 C2 62.61(15)
C21 Th1 C3 C2 -76.93(15)
N1 Th1 C3 C8 -167.47(16)
C29 Th1 C3 C8 55.25(18)
N2 Th1 C3 C8 124.04(17)
C15 Th1 C3 C8 -13.2(2)
C2 Th1 C3 C8 -124.9(2)
C11 Th1 C3 C8 -50.2(2)
C4 Th1 C3 C8 122.3(2)
C14 Th1 C3 C8 -15.05(19)
C5 Th1 C3 C8 159.0(2)
C1 Th1 C3 C8 -161.8(2)
C13 Th1 C3 C8 -41.75(18)
C12 Th1 C3 C8 -62.32(19)
C21 Th1 C3 C8 158.14(16)
C2 C3 C4 C5 1.1(3)
C8 C3 C4 C5 174.6(2)
Th1 C3 C4 C5 -69.47(16)
C2 C3 C4 C9 -169.0(2)
C8 C3 C4 C9 4.5(4)
Th1 C3 C4 C9 120.4(2)
C2 C3 C4 Th1 70.61(16)
C8 C3 C4 Th1 -115.9(2)
N1 Th1 C4 C3 -125.51(14)
C29 Th1 C4 C3 106.57(15)
N2 Th1 C4 C3 -178.56(14)
C15 Th1 C4 C3 69.11(18)
C2 Th1 C4 C3 -37.36(13)
C11 Th1 C4 C3 17.9(3)
C14 Th1 C4 C3 49.43(16)
C5 Th1 C4 C3 -113.5(2)
C1 Th1 C4 C3 -76.62(15)
C13 Th1 C4 C3 17.66(16)
C12 Th1 C4 C3 -6.29(18)
C21 Th1 C4 C3 -151.40(14)
N1 Th1 C4 C5 -12.05(16)
C29 Th1 C4 C5 -139.96(16)
N2 Th1 C4 C5 -65.10(15)
C3 Th1 C4 C5 113.5(2)
C15 Th1 C4 C5 -177.43(13)
C2 Th1 C4 C5 76.10(15)
C11 Th1 C4 C5 131.4(2)
C14 Th1 C4 C5 162.90(13)
C1 Th1 C4 C5 36.84(14)
C13 Th1 C4 C5 131.12(14)
C12 Th1 C4 C5 107.17(15)
C21 Th1 C4 C5 -37.93(15)
N1 Th1 C4 C9 112.35(19)
C29 Th1 C4 C9 -15.57(19)
N2 Th1 C4 C9 59.3(2)
C3 Th1 C4 C9 -122.1(3)
C15 Th1 C4 C9 -53.0(2)
C2 Th1 C4 C9 -159.5(2)
C11 Th1 C4 C9 -104.2(3)
C14 Th1 C4 C9 -72.7(2)
C5 Th1 C4 C9 124.4(3)
C1 Th1 C4 C9 161.2(2)
C13 Th1 C4 C9 -104.48(19)
C12 Th1 C4 C9 -128.44(18)
C21 Th1 C4 C9 86.5(2)
C2 C1 C5 C4 0.7(3)
C6 C1 C5 C4 -165.5(2)
Th1 C1 C5 C4 68.73(16)
C2 C1 C5 C10 170.6(2)
C6 C1 C5 C10 4.4(4)
Th1 C1 C5 C10 -121.4(2)
C2 C1 C5 Th1 -68.05(16)
C6 C1 C5 Th1 125.7(2)
C3 C4 C5 C1 -1.1(3)
C9 C4 C5 C1 168.9(2)
Th1 C4 C5 C1 -69.21(16)
C3 C4 C5 C10 -170.5(2)
C9 C4 C5 C10 -0.5(4)
Th1 C4 C5 C10 121.4(2)
C3 C4 C5 Th1 68.09(16)
C9 C4 C5 Th1 -121.9(2)
N1 Th1 C5 C1 -77.75(14)
C29 Th1 C5 C1 151.12(14)
N2 Th1 C5 C1 -131.12(14)
C3 Th1 C5 C1 76.28(15)
C15 Th1 C5 C1 123.7(4)
C2 Th1 C5 C1 36.40(13)
C11 Th1 C5 C1 -27.4(3)
C4 Th1 C5 C1 113.3(2)
C14 Th1 C5 C1 86.57(17)
C13 Th1 C5 C1 48.36(17)
C12 Th1 C5 C1 9.28(18)
C21 Th1 C5 C1 -104.38(14)
N1 Th1 C5 C4 168.99(15)
C29 Th1 C5 C4 37.86(15)
N2 Th1 C5 C4 115.62(15)
C3 Th1 C5 C4 -36.98(13)
C15 Th1 C5 C4 10.5(5)
C2 Th1 C5 C4 -76.86(15)
C11 Th1 C5 C4 -140.64(18)
C14 Th1 C5 C4 -26.7(2)
C1 Th1 C5 C4 -113.3(2)
C13 Th1 C5 C4 -64.90(17)
C12 Th1 C5 C4 -103.98(16)
C21 Th1 C5 C4 142.36(15)
N1 Th1 C5 C10 43.5(2)
C29 Th1 C5 C10 -87.6(2)
N2 Th1 C5 C10 -9.9(2)
C3 Th1 C5 C10 -162.5(2)
C15 Th1 C5 C10 -115.0(4)
C2 Th1 C5 C10 157.6(2)
C11 Th1 C5 C10 93.9(3)
C4 Th1 C5 C10 -125.5(3)
C14 Th1 C5 C10 -152.19(18)
C1 Th1 C5 C10 121.2(3)
C13 Th1 C5 C10 169.59(18)
C12 Th1 C5 C10 130.51(19)
C21 Th1 C5 C10 16.9(2)
N1 Th1 C11 C12 109.92(14)
C29 Th1 C11 C12 -119.67(14)
N2 Th1 C11 C12 159.93(14)
C3 Th1 C11 C12 -24.71(17)
C15 Th1 C11 C12 -112.7(2)
C2 Th1 C11 C12 8.43(16)
C4 Th1 C11 C12 -36.6(3)
C14 Th1 C11 C12 -75.41(15)
C5 Th1 C11 C12 58.8(2)
C1 Th1 C11 C12 41.63(17)
C13 Th1 C11 C12 -36.30(13)
C21 Th1 C11 C12 132.91(14)
N1 Th1 C11 C15 -137.40(14)
C29 Th1 C11 C15 -6.98(15)
N2 Th1 C11 C15 -87.38(14)
C3 Th1 C11 C15 87.98(15)
C2 Th1 C11 C15 121.12(14)
C4 Th1 C11 C15 76.1(3)
C14 Th1 C11 C15 37.28(13)
C5 Th1 C11 C15 171.46(17)
C1 Th1 C11 C15 154.32(13)
C13 Th1 C11 C15 76.39(15)
C12 Th1 C11 C15 112.7(2)
C21 Th1 C11 C15 -114.41(14)
N1 Th1 C11 C16 -17.08(17)
C29 Th1 C11 C16 113.33(18)
N2 Th1 C11 C16 32.93(18)
C3 Th1 C11 C16 -151.71(16)
C15 Th1 C11 C16 120.3(2)
C2 Th1 C11 C16 -118.57(18)
C4 Th1 C11 C16 -163.6(2)
C14 Th1 C11 C16 157.6(2)
C5 Th1 C11 C16 -68.2(3)
C1 Th1 C11 C16 -85.37(19)
C13 Th1 C11 C16 -163.3(2)
C12 Th1 C11 C16 -127.0(2)
C21 Th1 C11 C16 5.91(18)
C15 C11 C12 C13 -0.4(3)
C16 C11 C12 C13 -173.3(2)
Th1 C11 C12 C13 68.66(16)
C15 C11 C12 C17 165.7(2)
C16 C11 C12 C17 -7.2(4)
Th1 C11 C12 C17 -125.2(2)
C15 C11 C12 Th1 -69.08(16)
C16 C11 C12 Th1 118.0(2)
N1 Th1 C12 C11 -68.07(14)
C29 Th1 C12 C11 71.46(15)
N2 Th1 C12 C11 -24.69(16)
C3 Th1 C12 C11 161.59(13)
C15 Th1 C12 C11 37.57(13)
C2 Th1 C12 C11 -172.76(14)
C4 Th1 C12 C11 164.77(13)
C14 Th1 C12 C11 77.46(15)
C5 Th1 C12 C11 -153.08(13)
C1 Th1 C12 C11 -148.41(13)
C13 Th1 C12 C11 114.1(2)
C21 Th1 C12 C11 -52.86(15)
N1 Th1 C12 C13 177.81(14)
C29 Th1 C12 C13 -42.66(16)
N2 Th1 C12 C13 -138.82(13)
C3 Th1 C12 C13 47.47(15)
C15 Th1 C12 C13 -76.55(15)
C2 Th1 C12 C13 73.12(14)
C11 Th1 C12 C13 -114.1(2)
C4 Th1 C12 C13 50.65(18)
C14 Th1 C12 C13 -36.66(14)
C5 Th1 C12 C13 92.79(16)
C1 Th1 C12 C13 97.46(14)
C21 Th1 C12 C13 -166.98(13)
N1 Th1 C12 C17 56.0(2)
C29 Th1 C12 C17 -164.5(2)
N2 Th1 C12 C17 99.4(2)
C3 Th1 C12 C17 -74.3(2)
C15 Th1 C12 C17 161.7(3)
C2 Th1 C12 C17 -48.7(2)
C11 Th1 C12 C17 124.1(3)
C4 Th1 C12 C17 -71.1(2)
C14 Th1 C12 C17 -158.4(3)
C5 Th1 C12 C17 -29.0(3)
C1 Th1 C12 C17 -24.3(2)
C13 Th1 C12 C17 -121.8(3)
C21 Th1 C12 C17 71.2(2)
C11 C12 C13 C14 0.7(3)
C17 C12 C13 C14 -165.9(2)
Th1 C12 C13 C14 68.17(16)
C11 C12 C13 C18 166.4(2)
C17 C12 C13 C18 -0.2(4)
Th1 C12 C13 C18 -126.1(2)
C11 C12 C13 Th1 -67.48(16)
C17 C12 C13 Th1 125.9(2)
N1 Th1 C13 C14 -116.27(14)
C29 Th1 C13 C14 29.46(14)
N2 Th1 C13 C14 -49.53(19)
C3 Th1 C13 C14 111.10(14)
C15 Th1 C13 C14 -37.32(13)
C2 Th1 C13 C14 140.19(14)
C11 Th1 C13 C14 -77.26(15)
C4 Th1 C13 C14 102.64(14)
C5 Th1 C13 C14 131.35(13)
C1 Th1 C13 C14 153.72(13)
C12 Th1 C13 C14 -113.8(2)
C21 Th1 C13 C14 -94.56(16)
N1 Th1 C13 C12 -2.52(16)
C29 Th1 C13 C12 143.22(14)
N2 Th1 C13 C12 64.22(19)
C3 Th1 C13 C12 -135.15(14)
C15 Th1 C13 C12 76.43(15)
C2 Th1 C13 C12 -106.06(15)
C11 Th1 C13 C12 36.49(13)
C4 Th1 C13 C12 -143.61(13)
C14 Th1 C13 C12 113.8(2)
C5 Th1 C13 C12 -114.90(14)
C1 Th1 C13 C12 -92.53(14)
C21 Th1 C13 C12 19.2(2)
N1 Th1 C13 C18 121.2(2)
C29 Th1 C13 C18 -93.1(2)
N2 Th1 C13 C18 -172.07(19)
C3 Th1 C13 C18 -11.4(2)
C15 Th1 C13 C18 -159.9(3)
C2 Th1 C13 C18 17.6(2)
C11 Th1 C13 C18 160.2(3)
C4 Th1 C13 C18 -19.9(2)
C14 Th1 C13 C18 -122.5(3)
C5 Th1 C13 C18 8.8(3)
C1 Th1 C13 C18 31.2(2)
C12 Th1 C13 C18 123.7(3)
C21 Th1 C13 C18 142.9(2)
C12 C13 C14 C15 -0.7(3)
C18 C13 C14 C15 -166.5(2)
Th1 C13 C14 C15 68.32(16)
C12 C13 C14 C19 168.6(2)
C18 C13 C14 C19 2.8(4)
Th1 C13 C14 C19 -122.4(2)
C12 C13 C14 Th1 -69.02(16)
C18 C13 C14 Th1 125.2(2)
N1 Th1 C14 C13 82.38(15)
C29 Th1 C14 C13 -149.03(15)
N2 Th1 C14 C13 148.04(13)
C3 Th1 C14 C13 -69.99(14)
C15 Th1 C14 C13 113.1(2)
C2 Th1 C14 C13 -41.52(15)
C11 Th1 C14 C13 75.71(14)
C4 Th1 C14 C13 -91.76(14)
C5 Th1 C14 C13 -77.63(18)
C1 Th1 C14 C13 -35.65(17)
C12 Th1 C14 C13 36.52(13)
C21 Th1 C14 C13 117.70(15)
N1 Th1 C14 C15 -30.70(17)
C29 Th1 C14 C15 97.88(15)
N2 Th1 C14 C15 34.95(16)
C3 Th1 C14 C15 176.92(14)
C2 Th1 C14 C15 -154.60(14)
C11 Th1 C14 C15 -37.37(13)
C4 Th1 C14 C15 155.15(13)
C5 Th1 C14 C15 169.28(13)
C1 Th1 C14 C15 -148.73(13)
C13 Th1 C14 C15 -113.1(2)
C12 Th1 C14 C15 -76.57(15)
C21 Th1 C14 C15 4.62(18)
N1 Th1 C14 C19 -154.65(19)
C29 Th1 C14 C19 -26.1(2)
N2 Th1 C14 C19 -89.0(2)
C3 Th1 C14 C19 53.0(2)
C15 Th1 C14 C19 -123.9(3)
C2 Th1 C14 C19 81.5(2)
C11 Th1 C14 C19 -161.3(2)
C4 Th1 C14 C19 31.2(2)
C5 Th1 C14 C19 45.3(3)
C1 Th1 C14 C19 87.3(2)
C13 Th1 C14 C19 123.0(3)
C12 Th1 C14 C19 159.5(2)
C21 Th1 C14 C19 -119.3(2)
C12 C11 C15 C14 0.0(3)
C16 C11 C15 C14 173.3(2)
Th1 C11 C15 C14 -71.03(16)
C12 C11 C15 C20 -173.2(2)
C16 C11 C15 C20 0.1(4)
Th1 C11 C15 C20 115.8(2)
C12 C11 C15 Th1 71.01(16)
C16 C11 C15 Th1 -115.7(2)
C13 C14 C15 C11 0.4(3)
C19 C14 C15 C11 -168.6(2)
Th1 C14 C15 C11 70.66(16)
C13 C14 C15 C20 173.5(2)
C19 C14 C15 C20 4.5(4)
Th1 C14 C15 C20 -116.3(2)
C13 C14 C15 Th1 -70.22(16)
C19 C14 C15 Th1 120.8(2)
N1 Th1 C15 C11 43.08(14)
C29 Th1 C15 C11 173.16(15)
N2 Th1 C15 C11 96.83(14)
C3 Th1 C15 C11 -116.40(14)
C2 Th1 C15 C11 -79.23(16)
C4 Th1 C15 C11 -150.55(14)
C14 Th1 C15 C11 -112.6(2)
C5 Th1 C15 C11 -158.9(4)
C1 Th1 C15 C11 -50.5(2)
C13 Th1 C15 C11 -75.92(15)
C12 Th1 C15 C11 -36.89(13)
C21 Th1 C15 C11 70.78(14)
N1 Th1 C15 C14 155.69(14)
C29 Th1 C15 C14 -74.23(14)
N2 Th1 C15 C14 -150.56(14)
C3 Th1 C15 C14 -3.79(17)
C2 Th1 C15 C14 33.38(17)
C11 Th1 C15 C14 112.6(2)
C4 Th1 C15 C14 -37.94(19)
C5 Th1 C15 C14 -46.2(5)
C1 Th1 C15 C14 62.1(2)
C13 Th1 C15 C14 36.70(13)
C12 Th1 C15 C14 75.72(15)
C21 Th1 C15 C14 -176.61(14)
N1 Th1 C15 C20 -79.65(18)
C29 Th1 C15 C20 50.43(18)
N2 Th1 C15 C20 -25.90(19)
C3 Th1 C15 C20 120.87(18)
C2 Th1 C15 C20 158.05(16)
C11 Th1 C15 C20 -122.7(2)
C4 Th1 C15 C20 86.7(2)
C14 Th1 C15 C20 124.7(2)
C5 Th1 C15 C20 78.4(5)
C1 Th1 C15 C20 -173.23(16)
C13 Th1 C15 C20 161.4(2)
C12 Th1 C15 C20 -159.6(2)
C21 Th1 C15 C20 -51.95(19)
C26 N2 C21 N1 -173.0(2)
Th1 N2 C21 N1 20.5(2)
C26 N2 C21 C22 10.5(3)
Th1 N2 C21 C22 -156.0(2)
C26 N2 C21 Th1 166.5(2)
C23 N1 C21 N2 177.4(2)
Th1 N1 C21 N2 -20.6(2)
C23 N1 C21 C22 -6.1(3)
Th1 N1 C21 C22 155.9(2)
C23 N1 C21 Th1 -162.0(2)
N1 Th1 C21 N2 158.0(2)
C29 Th1 C21 N2 -8.39(16)
C3 Th1 C21 N2 -99.73(15)
C15 Th1 C21 N2 73.02(15)
C2 Th1 C21 N2 -131.60(14)
C11 Th1 C21 N2 100.44(14)
C4 Th1 C21 N2 -82.83(15)
C14 Th1 C21 N2 70.69(17)
C5 Th1 C21 N2 -100.34(15)
C1 Th1 C21 N2 -128.05(14)
C13 Th1 C21 N2 113.09(16)
C12 Th1 C21 N2 122.94(14)
C29 Th1 C21 N1 -166.44(14)
N2 Th1 C21 N1 -158.0(2)
C3 Th1 C21 N1 102.23(15)
C15 Th1 C21 N1 -85.02(15)
C2 Th1 C21 N1 70.35(15)
C11 Th1 C21 N1 -57.60(15)
C4 Th1 C21 N1 119.12(14)
C14 Th1 C21 N1 -87.35(16)
C5 Th1 C21 N1 101.62(15)
C1 Th1 C21 N1 73.91(15)
C13 Th1 C21 N1 -44.95(19)
C12 Th1 C21 N1 -35.10(16)
N1 Th1 C21 C22 -101.0(5)
C29 Th1 C21 C22 92.6(5)
N2 Th1 C21 C22 101.0(5)
C3 Th1 C21 C22 1.3(5)
C15 Th1 C21 C22 174.0(5)
C2 Th1 C21 C22 -30.6(5)
C11 Th1 C21 C22 -158.6(5)
C4 Th1 C21 C22 18.2(5)
C14 Th1 C21 C22 171.7(5)
C5 Th1 C21 C22 0.7(5)
C1 Th1 C21 C22 -27.1(5)
C13 Th1 C21 C22 -145.9(5)
C12 Th1 C21 C22 -136.1(5)
C21 N1 C23 C25 171.8(2)
Th1 N1 C23 C25 21.4(3)
C21 N1 C23 C24 -68.0(3)
Th1 N1 C23 C24 141.5(2)
C21 N2 C26 C27 138.1(2)
Th1 N2 C26 C27 -66.1(3)
C21 N2 C26 C28 -97.1(3)
Th1 N2 C26 C28 58.7(3)
